data_7109776
loop_
_publ_author_name
'Baglai, Iaroslav'
'Maraval, Val\'erie'
'Bijani, Christian'
'Saffon-Merceron, Nathalie'
'Voitenko, Zoia'
'Volovenko, Yulian M.'
'Chauvin, Remi'

_publ_section_title
;
 Enhanced \p-frustration in carbo-benzenic chromophores
;
_journal_coden_ASTM CHCOFS
_journal_issue 75
_journal_name_full
;
 Chemical Communications (Cambridge, United Kingdom)
;
_journal_page_first 8374
_journal_page_last 8376
_journal_paper_doi 10.1039/c3cc43204a
_journal_volume 49
_journal_year 2013
_chemical_formula_sum 'C74 H48 N2'
_chemical_formula_weight 965.14
_space_group_IT_number 14
_symmetry_cell_setting monoclinic
_symmetry_space_group_name_Hall '-P 2ybc'
_symmetry_space_group_name_H-M 'P 1 21/c 1'
_atom_sites_solution_hydrogens geom
_atom_sites_solution_primary direct
_atom_sites_solution_secondary difmap
_audit_creation_method SHELXL-97
_cell_angle_alpha 90.00
_cell_angle_beta 110.389(14)
_cell_angle_gamma 90.00
_cell_formula_units_Z 2
_cell_length_a 9.095(2)
_cell_length_b 26.610(7)
_cell_length_c 11.307(3)
_cell_measurement_reflns_used 2862
_cell_measurement_temperature 193(2)
_cell_measurement_theta_max 21.16
_cell_measurement_theta_min 2.84
_cell_volume 2565.1(11)
_computing_cell_refinement 'Bruker SAINT'
_computing_data_collection 'Bruker APEX2'
_computing_data_reduction 'Bruker SAINT'
_computing_molecular_graphics 'Bruker SHELXTL'
_computing_publication_material 'Bruker SHELXTL'
_computing_structure_refinement 'SHELXL-97 (Sheldrick, 2008)'
_computing_structure_solution 'SHELXS-97 (Sheldrick, 2008)'
_diffrn_ambient_temperature 193(2)
_diffrn_measured_fraction_theta_full 0.990
_diffrn_measured_fraction_theta_max 0.990
_diffrn_measurement_device_type 'Bruker kappa APEX-II CCD Quazar'
_diffrn_measurement_method 'phi and omega scans'
_diffrn_radiation_monochromator graphite
_diffrn_radiation_source micro-focus
_diffrn_radiation_type MoK\a
_diffrn_radiation_wavelength 0.71073
_diffrn_reflns_av_R_equivalents 0.1136
_diffrn_reflns_av_sigmaI/netI 0.0917
_diffrn_reflns_limit_h_max 11
_diffrn_reflns_limit_h_min -11
_diffrn_reflns_limit_k_max 33
_diffrn_reflns_limit_k_min -33
_diffrn_reflns_limit_l_max 13
_diffrn_reflns_limit_l_min -14
_diffrn_reflns_number 41058
_diffrn_reflns_theta_full 26.37
_diffrn_reflns_theta_max 26.37
_diffrn_reflns_theta_min 5.18
_exptl_absorpt_coefficient_mu 0.072
_exptl_absorpt_correction_T_max 0.9986
_exptl_absorpt_correction_T_min 0.9816
_exptl_absorpt_correction_type multi-scan
_exptl_absorpt_process_details 'SADABS (Bruker-AXS)'
_exptl_crystal_colour red
_exptl_crystal_density_diffrn 1.249
_exptl_crystal_density_method 'not measured'
_exptl_crystal_description plate
_exptl_crystal_F_000 1012
_exptl_crystal_size_max 0.26
_exptl_crystal_size_mid 0.20
_exptl_crystal_size_min 0.02
_refine_diff_density_max 0.287
_refine_diff_density_min -0.204
_refine_diff_density_rms 0.046
_refine_ls_extinction_method none
_refine_ls_goodness_of_fit_ref 1.005
_refine_ls_hydrogen_treatment constr
_refine_ls_matrix_type full
_refine_ls_number_parameters 344
_refine_ls_number_reflns 5197
_refine_ls_number_restraints 0
_refine_ls_restrained_S_all 1.005
_refine_ls_R_factor_all 0.1355
_refine_ls_R_factor_gt 0.0596
_refine_ls_shift/su_max 0.000
_refine_ls_shift/su_mean 0.000
_refine_ls_structure_factor_coef Fsqd
_refine_ls_weighting_details 'calc w=1/[\s^2^(Fo^2^)+(0.0647P)^2^+0.6382P] where P=(Fo^2^+2Fc^2^)/3'
_refine_ls_weighting_scheme calc
_refine_ls_wR_factor_gt 0.1265
_refine_ls_wR_factor_ref 0.1572
_reflns_number_gt 2813
_reflns_number_total 5197
_reflns_threshold_expression >2sigma(I)
_cod_data_source_file chauvin-c3cc43204a.txt
_cod_data_source_block 4
_cod_original_cell_volume 2565.3(12)
_cod_original_sg_symbol_H-M P2(1)/c
_cod_database_code 7109776

loop_
_symmetry_equiv_pos_as_xyz
'x, y, z'
'-x, y+1/2, -z+1/2'
'-x, -y, -z'
'x, -y-1/2, z-1/2'

loop_
_atom_site_label
_atom_site_type_symbol
_atom_site_fract_x
_atom_site_fract_y
_atom_site_fract_z
_atom_site_U_iso_or_equiv
_atom_site_adp_type
_atom_site_occupancy
_atom_site_symmetry_multiplicity
_atom_site_calc_flag
_atom_site_refinement_flags
N1 N 0.4964(2) 0.43524(8) 0.41889(18) 0.0346(5) Uani 1 1 d .
C1 C 0.7045(3) 0.51489(10) 0.1437(2) 0.0326(6) Uani 1 1 d .
C2 C 0.7089(3) 0.46961(9) 0.2080(2) 0.0306(6) Uani 1 1 d .
C3 C 0.8159(3) 0.43347(10) 0.1999(2) 0.0327(6) Uani 1 1 d .
C4 C 0.9134(3) 0.40452(9) 0.1858(2) 0.0333(6) Uani 1 1 d .
C5 C 1.0271(3) 0.37160(9) 0.1760(2) 0.0321(6) Uani 1 1 d .
C6 C 1.1197(3) 0.38548(9) 0.1070(2) 0.0339(6) Uani 1 1 d .
C7 C 1.2085(3) 0.39512(9) 0.0501(2) 0.0332(6) Uani 1 1 d .
C8 C 1.3103(3) 0.40297(9) -0.0147(2) 0.0320(6) Uani 1 1 d .
C9 C 1.2982(3) 0.44638(10) -0.0845(2) 0.0332(6) Uani 1 1 d .
C10 C 0.6030(3) 0.46240(9) 0.2772(2) 0.0304(6) Uani 1 1 d .
C11 C 0.4501(3) 0.48495(9) 0.2471(2) 0.0319(6) Uani 1 1 d .
C12 C 0.3587(3) 0.51780(10) 0.1538(2) 0.0388(7) Uani 1 1 d .
H12 H 0.3975 0.5302 0.0915 0.047 Uiso 1 1 calc R
C13 C 0.2121(3) 0.53228(11) 0.1521(3) 0.0441(7) Uani 1 1 d .
H13 H 0.1504 0.5548 0.0892 0.053 Uiso 1 1 calc R
C14 C 0.1552(3) 0.51378(11) 0.2428(3) 0.0440(7) Uani 1 1 d .
H14 H 0.0541 0.5239 0.2409 0.053 Uiso 1 1 calc R
C15 C 0.2403(3) 0.48171(10) 0.3340(2) 0.0383(7) Uani 1 1 d .
H15 H 0.1998 0.4696 0.3956 0.046 Uiso 1 1 calc R
C16 C 0.3861(3) 0.46681(9) 0.3362(2) 0.0339(6) Uani 1 1 d .
C17 C 0.6286(3) 0.43272(9) 0.3849(2) 0.0308(6) Uani 1 1 d .
C18 C 0.7737(3) 0.40831(10) 0.4660(2) 0.0334(6) Uani 1 1 d .
C19 C 0.9146(3) 0.43419(10) 0.4969(2) 0.0368(6) Uani 1 1 d .
H19 H 0.9169 0.4658 0.4587 0.044 Uiso 1 1 calc R
C20 C 1.0512(3) 0.41494(11) 0.5819(2) 0.0419(7) Uani 1 1 d .
H20 H 1.1466 0.4331 0.6010 0.050 Uiso 1 1 calc R
C21 C 1.0495(4) 0.36921(11) 0.6393(3) 0.0479(8) Uani 1 1 d .
H21 H 1.1429 0.3565 0.7003 0.058 Uiso 1 1 calc R
C22 C 0.9127(4) 0.34205(11) 0.6083(3) 0.0469(8) Uani 1 1 d .
H22 H 0.9123 0.3102 0.6462 0.056 Uiso 1 1 calc R
C23 C 0.7756(3) 0.36094(10) 0.5220(2) 0.0401(7) Uani 1 1 d .
H23 H 0.6818 0.3418 0.5002 0.048 Uiso 1 1 calc R
C24 C 0.4776(3) 0.41555(10) 0.5346(2) 0.0361(6) Uani 1 1 d .
H24A H 0.4258 0.4413 0.5697 0.043 Uiso 1 1 calc R
H24B H 0.5825 0.4088 0.5981 0.043 Uiso 1 1 calc R
C25 C 0.3804(3) 0.36721(11) 0.5099(3) 0.0503(8) Uani 1 1 d .
H25A H 0.2735 0.3744 0.4529 0.075 Uiso 1 1 calc R
H25B H 0.3770 0.3541 0.5899 0.075 Uiso 1 1 calc R
H25C H 0.4284 0.3422 0.4711 0.075 Uiso 1 1 calc R
C26 C 1.0566(3) 0.32260(9) 0.2432(2) 0.0331(6) Uani 1 1 d .
C27 C 1.1669(3) 0.28915(10) 0.2310(3) 0.0425(7) Uani 1 1 d .
H27 H 1.2184 0.2964 0.1729 0.051 Uiso 1 1 calc R
C28 C 1.2039(4) 0.24556(11) 0.3014(3) 0.0510(8) Uani 1 1 d .
H28 H 1.2831 0.2239 0.2936 0.061 Uiso 1 1 calc R
C29 C 1.1268(4) 0.23324(11) 0.3828(3) 0.0506(8) Uani 1 1 d .
H29 H 1.1506 0.2030 0.4305 0.061 Uiso 1 1 calc R
C30 C 1.0147(4) 0.26565(11) 0.3936(3) 0.0553(8) Uani 1 1 d .
H30 H 0.9594 0.2574 0.4484 0.066 Uiso 1 1 calc R
C31 C 0.9808(3) 0.31006(11) 0.3261(3) 0.0462(7) Uani 1 1 d .
H31 H 0.9045 0.3322 0.3367 0.055 Uiso 1 1 calc R
C32 C 1.4334(3) 0.36525(10) -0.0084(3) 0.0377(6) Uani 1 1 d .
C33 C 1.4996(3) 0.36330(11) -0.1012(3) 0.0486(8) Uani 1 1 d .
H33 H 1.4673 0.3863 -0.1697 0.058 Uiso 1 1 calc R
C34 C 1.6145(4) 0.32731(13) -0.0938(4) 0.0702(10) Uani 1 1 d .
H34 H 1.6608 0.3264 -0.1572 0.084 Uiso 1 1 calc R
C35 C 1.6613(4) 0.29343(15) 0.0033(5) 0.0884(13) Uani 1 1 d .
H35 H 1.7372 0.2685 0.0058 0.106 Uiso 1 1 calc R
C36 C 1.5974(4) 0.29568(14) 0.0975(4) 0.0806(12) Uani 1 1 d .
H36 H 1.6306 0.2726 0.1658 0.097 Uiso 1 1 calc R
C37 C 1.4851(3) 0.33151(11) 0.0926(3) 0.0566(9) Uani 1 1 d .
H37 H 1.4427 0.3332 0.1583 0.068 Uiso 1 1 calc R

loop_
_atom_site_aniso_label
_atom_site_aniso_U_11
_atom_site_aniso_U_22
_atom_site_aniso_U_33
_atom_site_aniso_U_23
_atom_site_aniso_U_13
_atom_site_aniso_U_12
N1 0.0377(13) 0.0403(13) 0.0314(12) 0.0001(10) 0.0191(10) -0.0030(10)
C1 0.0367(15) 0.0362(16) 0.0312(14) -0.0034(12) 0.0195(12) 0.0020(12)
C2 0.0347(15) 0.0333(15) 0.0269(13) -0.0011(11) 0.0145(11) -0.0015(12)
C3 0.0393(16) 0.0353(15) 0.0285(13) 0.0023(11) 0.0181(12) -0.0027(13)
C4 0.0422(16) 0.0329(15) 0.0296(14) 0.0035(11) 0.0185(12) -0.0010(13)
C5 0.0389(16) 0.0327(15) 0.0282(14) -0.0005(11) 0.0162(12) -0.0005(12)
C6 0.0419(16) 0.0291(14) 0.0346(14) -0.0009(11) 0.0182(13) 0.0025(12)
C7 0.0416(16) 0.0264(15) 0.0337(14) 0.0008(11) 0.0159(12) 0.0029(12)
C8 0.0387(16) 0.0290(15) 0.0326(14) 0.0003(11) 0.0178(12) -0.0007(12)
C9 0.0365(16) 0.0360(16) 0.0342(14) -0.0016(12) 0.0215(12) 0.0010(12)
C10 0.0336(15) 0.0286(14) 0.0317(14) -0.0013(11) 0.0150(11) -0.0018(11)
C11 0.0329(15) 0.0343(15) 0.0312(14) -0.0036(11) 0.0145(11) -0.0013(12)
C12 0.0425(17) 0.0422(16) 0.0325(15) -0.0013(12) 0.0140(12) 0.0017(13)
C13 0.0392(17) 0.0509(18) 0.0408(16) -0.0012(13) 0.0123(13) 0.0053(14)
C14 0.0380(17) 0.0508(18) 0.0487(18) -0.0065(14) 0.0217(14) -0.0012(14)
C15 0.0362(16) 0.0450(17) 0.0402(16) -0.0048(13) 0.0216(13) -0.0014(13)
C16 0.0356(16) 0.0369(16) 0.0316(14) -0.0037(12) 0.0147(12) -0.0054(12)
C17 0.0331(15) 0.0314(14) 0.0299(13) -0.0033(11) 0.0135(11) -0.0026(11)
C18 0.0404(16) 0.0359(15) 0.0295(14) -0.0024(11) 0.0191(12) -0.0016(13)
C19 0.0429(17) 0.0362(16) 0.0342(15) -0.0014(12) 0.0173(13) -0.0032(13)
C20 0.0393(17) 0.0486(18) 0.0392(16) -0.0036(13) 0.0153(13) -0.0015(14)
C21 0.0449(19) 0.060(2) 0.0375(16) 0.0064(15) 0.0124(13) 0.0082(16)
C22 0.055(2) 0.0469(18) 0.0411(17) 0.0133(14) 0.0195(14) 0.0074(15)
C23 0.0433(17) 0.0410(17) 0.0394(16) 0.0035(13) 0.0185(13) -0.0040(13)
C24 0.0392(16) 0.0464(17) 0.0287(14) 0.0002(12) 0.0192(12) -0.0069(13)
C25 0.054(2) 0.0543(19) 0.0498(18) -0.0009(15) 0.0265(15) -0.0137(15)
C26 0.0409(16) 0.0310(15) 0.0307(14) 0.0007(11) 0.0165(12) -0.0004(12)
C27 0.0530(18) 0.0353(16) 0.0478(17) 0.0011(13) 0.0283(14) 0.0006(14)
C28 0.056(2) 0.0383(18) 0.058(2) -0.0021(15) 0.0193(16) 0.0089(14)
C29 0.075(2) 0.0354(17) 0.0434(17) 0.0078(13) 0.0235(16) 0.0064(16)
C30 0.081(2) 0.0463(19) 0.0523(19) 0.0152(15) 0.0411(17) 0.0060(17)
C31 0.0552(19) 0.0449(18) 0.0489(18) 0.0066(14) 0.0313(15) 0.0073(14)
C32 0.0378(16) 0.0317(15) 0.0460(16) -0.0022(12) 0.0176(13) -0.0031(12)
C33 0.0502(19) 0.0426(18) 0.062(2) -0.0097(14) 0.0306(16) -0.0005(15)
C34 0.059(2) 0.061(2) 0.105(3) -0.015(2) 0.048(2) 0.0021(19)
C35 0.056(2) 0.062(3) 0.155(4) 0.011(3) 0.047(3) 0.024(2)
C36 0.046(2) 0.070(3) 0.118(3) 0.032(2) 0.019(2) 0.0149(19)
C37 0.0417(19) 0.053(2) 0.075(2) 0.0173(17) 0.0199(16) 0.0087(16)

loop_
_atom_type_symbol
_atom_type_description
_atom_type_scat_dispersion_real
_atom_type_scat_dispersion_imag
_atom_type_scat_source
C C 0.0033 0.0016 'International Tables Vol C Tables 4.2.6.8 and 6.1.1.4'
H H 0.0000 0.0000 'International Tables Vol C Tables 4.2.6.8 and 6.1.1.4'
N N 0.0061 0.0033 'International Tables Vol C Tables 4.2.6.8 and 6.1.1.4'

loop_
_geom_angle_atom_site_label_1
_geom_angle_atom_site_label_2
_geom_angle_atom_site_label_3
_geom_angle
_geom_angle_site_symmetry_1
C17 N1 C16 109.6(2) .
C17 N1 C24 127.5(2) .
C16 N1 C24 122.2(2) .
C9 C1 C2 177.9(3) 3_765
C3 C2 C1 117.0(2) .
C3 C2 C10 123.7(2) .
C1 C2 C10 119.3(2) .
C4 C3 C2 174.3(3) .
C3 C4 C5 177.3(3) .
C6 C5 C4 119.6(2) .
C6 C5 C26 119.1(2) .
C4 C5 C26 121.3(2) .
C7 C6 C5 175.5(3) .
C6 C7 C8 176.6(3) .
C9 C8 C7 119.6(2) .
C9 C8 C32 120.0(2) .
C7 C8 C32 120.3(2) .
C1 C9 C8 176.8(3) 3_765
C17 C10 C11 107.1(2) .
C17 C10 C2 127.1(2) .
C11 C10 C2 125.8(2) .
C12 C11 C16 117.9(2) .
C12 C11 C10 135.1(2) .
C16 C11 C10 107.0(2) .
C13 C12 C11 120.1(2) .
C12 C13 C14 119.8(3) .
C15 C14 C13 121.6(3) .
C14 C15 C16 119.1(2) .
C15 C16 N1 130.6(2) .
C15 C16 C11 121.5(2) .
N1 C16 C11 107.8(2) .
N1 C17 C10 108.4(2) .
N1 C17 C18 121.7(2) .
C10 C17 C18 129.2(2) .
C19 C18 C23 117.7(2) .
C19 C18 C17 119.2(2) .
C23 C18 C17 122.9(2) .
C20 C19 C18 121.4(3) .
C19 C20 C21 120.0(3) .
C22 C21 C20 120.0(3) .
C21 C22 C23 120.2(3) .
C22 C23 C18 120.6(3) .
N1 C24 C25 112.0(2) .
C31 C26 C27 117.5(2) .
C31 C26 C5 121.0(2) .
C27 C26 C5 121.4(2) .
C28 C27 C26 121.5(3) .
C29 C28 C27 120.4(3) .
C30 C29 C28 118.5(3) .
C29 C30 C31 121.2(3) .
C30 C31 C26 120.8(3) .
C33 C32 C37 119.0(3) .
C33 C32 C8 120.6(2) .
C37 C32 C8 120.4(2) .
C32 C33 C34 119.7(3) .
C35 C34 C33 121.1(3) .
C34 C35 C36 119.5(3) .
C35 C36 C37 120.1(4) .
C36 C37 C32 120.5(3) .

loop_
_geom_bond_atom_site_label_1
_geom_bond_atom_site_label_2
_geom_bond_distance
_geom_bond_site_symmetry_2
N1 C17 1.386(3) .
N1 C16 1.390(3) .
N1 C24 1.473(3) .
C1 C9 1.224(3) 3_765
C1 C2 1.401(3) .
C2 C3 1.394(3) .
C2 C10 1.450(3) .
C3 C4 1.226(3) .
C4 C5 1.389(3) .
C5 C6 1.383(3) .
C5 C26 1.486(3) .
C6 C7 1.222(3) .
C7 C8 1.382(3) .
C8 C9 1.382(4) .
C8 C32 1.487(3) .
C9 C1 1.224(3) 3_765
C10 C17 1.401(3) .
C10 C11 1.442(3) .
C11 C12 1.399(3) .
C11 C16 1.413(3) .
C12 C13 1.382(4) .
C13 C14 1.390(4) .
C14 C15 1.354(4) .
C15 C16 1.376(3) .
C17 C18 1.470(4) .
C18 C19 1.388(3) .
C18 C23 1.408(4) .
C19 C20 1.378(4) .
C20 C21 1.382(4) .
C21 C22 1.375(4) .
C22 C23 1.383(4) .
C24 C25 1.531(4) .
C26 C31 1.383(3) .
C26 C27 1.384(3) .
C27 C28 1.380(4) .
C28 C29 1.378(4) .
C29 C30 1.373(4) .
C30 C31 1.382(4) .
C32 C33 1.381(4) .
C32 C37 1.399(4) .
C33 C34 1.398(4) .
C34 C35 1.369(5) .
C35 C36 1.381(6) .
C36 C37 1.385(5) .
